data_4035726
loop_
_publ_author_name
'Qiu, Feng'
'Zhang, Ning'
'Tang, Ruizhi'
'Zhou, Mingan'
'Wang, Yao'
'Wei, Weiwei'
'Bi, Shuai'
'Han, Sheng'
'Zhang, Fan'

_publ_section_title
;
 Asymmetric Boron-Cored Aggregation-Induced Emission Luminogen with
 Multiple Functions Synthesized through Stepwise Conversion from a
 Symmetric Ligand.
;
_journal_issue 21
_journal_name_full 'The Journal of organic chemistry'
_journal_page_first 12977
_journal_page_last 12984
_journal_paper_doi 10.1021/acs.joc.8b01340
_journal_volume 83
_journal_year 2018
_chemical_formula_sum 'C32 H23 B N2 O2'
_chemical_formula_weight 478.33
_space_group_IT_number 14
_space_group_name_Hall '-P 2yn'
_space_group_name_H-M_alt 'P 1 21/n 1'
_symmetry_cell_setting monoclinic
_symmetry_space_group_name_H-M 'P 1 21/n 1'
_atom_sites_solution_hydrogens geom
_atom_sites_solution_primary direct
_atom_sites_solution_secondary difmap
_audit_creation_method SHELXL-97
_cell_angle_alpha 90.00
_cell_angle_beta 96.2970(10)
_cell_angle_gamma 90.00
_cell_formula_units_Z 8
_cell_length_a 10.3382(4)
_cell_length_b 15.8744(6)
_cell_length_c 30.8331(12)
_cell_measurement_reflns_used 3351
_cell_measurement_temperature 296(2)
_cell_measurement_theta_max 18.76
_cell_measurement_theta_min 2.16
_cell_volume 5029.6(3)
_computing_structure_refinement 'SHELXL-97 (Sheldrick, 2008)'
_computing_structure_solution 'SHELXS-97 (Sheldrick, 2008)'
_diffrn_ambient_temperature 296(2)
_diffrn_measured_fraction_theta_full 0.999
_diffrn_measured_fraction_theta_max 0.999
_diffrn_measurement_device_type 'Bruker APEX-II CCD'
_diffrn_measurement_method '\f and \w scans'
_diffrn_radiation_monochromator graphite
_diffrn_radiation_source 'fine-focus sealed tube'
_diffrn_radiation_type MoK\a
_diffrn_radiation_wavelength 0.71073
_diffrn_reflns_av_R_equivalents 0.1256
_diffrn_reflns_av_sigmaI/netI 0.0813
_diffrn_reflns_limit_h_max 11
_diffrn_reflns_limit_h_min -12
_diffrn_reflns_limit_k_max 18
_diffrn_reflns_limit_k_min -18
_diffrn_reflns_limit_l_max 36
_diffrn_reflns_limit_l_min -36
_diffrn_reflns_number 58471
_diffrn_reflns_theta_full 25.01
_diffrn_reflns_theta_max 25.01
_diffrn_reflns_theta_min 1.33
_exptl_absorpt_coefficient_mu 0.078
_exptl_absorpt_correction_T_max 0.9891
_exptl_absorpt_correction_T_min 0.9807
_exptl_absorpt_correction_type multi-scan
_exptl_absorpt_process_details sadabs
_exptl_crystal_colour yellow
_exptl_crystal_density_diffrn 1.263
_exptl_crystal_density_method 'not measured'
_exptl_crystal_description block
_exptl_crystal_F_000 2000
_exptl_crystal_size_max 0.25
_exptl_crystal_size_mid 0.19
_exptl_crystal_size_min 0.14
_refine_diff_density_max 0.882
_refine_diff_density_min -0.305
_refine_diff_density_rms 0.041
_refine_ls_extinction_method none
_refine_ls_goodness_of_fit_ref 1.001
_refine_ls_hydrogen_treatment constr
_refine_ls_matrix_type full
_refine_ls_number_parameters 667
_refine_ls_number_reflns 8856
_refine_ls_number_restraints 1
_refine_ls_restrained_S_all 1.001
_refine_ls_R_factor_all 0.1541
_refine_ls_R_factor_gt 0.0602
_refine_ls_shift/su_max 0.000
_refine_ls_shift/su_mean 0.000
_refine_ls_structure_factor_coef Fsqd
_refine_ls_weighting_details 'calc w=1/[\s^2^(Fo^2^)+(0.0741P)^2^+1.7356P] where P=(Fo^2^+2Fc^2^)/3'
_refine_ls_weighting_scheme calc
_refine_ls_wR_factor_gt 0.1368
_refine_ls_wR_factor_ref 0.1883
_reflns_number_gt 4087
_reflns_number_total 8856
_reflns_threshold_expression >2sigma(I)
_cod_data_source_file jo8b01340_si_002.cif
_cod_data_source_block OBN-DHPP
_cod_depositor_comments
;
The following automatic conversions were performed:

data item '_symmetry_cell_setting' value 'Monoclinic' was changed to
'monoclinic' in accordance with the
/home/data/users/saulius/crontab/automatic-downloads/current/ACS/lib/dictionaries/cif_core.dic
dictionary named 'cif_core.dic' version 2.4.2 last updated on
2011-04-26.

Automatic conversion script
Id: cif_fix_values 6909 2019-04-08 15:41:33Z antanas 

2020-05-25
Z value and formula fixed to values more according to usual
chemical conventions.                 miguel
;
_cod_original_formula_sum 'C64 H46 B2 N4 O4'
_cod_original_formula_weight 956.67
_cod_original_formula_units_Z 4
_cod_original_sg_symbol_H-M P2(1)/n
_cod_database_code 4035726

loop_
_symmetry_equiv_pos_as_xyz
'x, y, z'
'-x+1/2, y+1/2, -z+1/2'
'-x, -y, -z'
'x-1/2, -y-1/2, z-1/2'

loop_
_atom_site_label
_atom_site_type_symbol
_atom_site_fract_x
_atom_site_fract_y
_atom_site_fract_z
_atom_site_U_iso_or_equiv
_atom_site_adp_type
_atom_site_occupancy
_atom_site_symmetry_multiplicity
_atom_site_calc_flag
_atom_site_refinement_flags
O1 O 0.7536(2) 0.91198(14) 0.02728(7) 0.0533(7) Uani 1 1 d .
O2 O 1.1205(3) 0.6598(2) 0.00550(12) 0.1115(12) Uani 1 1 d U
H2B H 1.0855 0.7002 0.0160 0.134 Uiso 1 1 calc R
N1 N 0.8432(3) 0.77837(17) 0.05718(9) 0.0474(7) Uani 1 1 d .
N2 N 0.9141(3) 0.70934(19) 0.04821(9) 0.0520(8) Uani 1 1 d .
B1 B 0.7739(4) 0.8230(3) 0.01373(13) 0.0467(10) Uani 1 1 d .
C1 C 0.6394(3) 0.7751(2) -0.00081(11) 0.0483(9) Uani 1 1 d .
C2 C 0.5528(4) 0.8116(3) -0.03308(13) 0.0635(11) Uani 1 1 d .
H2A H 0.5737 0.8637 -0.0442 0.076 Uiso 1 1 calc R
C3 C 0.4382(4) 0.7742(3) -0.04930(14) 0.0763(13) Uani 1 1 d .
H3A H 0.3833 0.8009 -0.0710 0.092 Uiso 1 1 calc R
C4 C 0.4043(4) 0.6977(4) -0.03359(16) 0.0832(14) Uani 1 1 d .
H4A H 0.3270 0.6716 -0.0446 0.100 Uiso 1 1 calc R
C5 C 0.4866(5) 0.6599(3) -0.00128(17) 0.0884(15) Uani 1 1 d .
H5A H 0.4645 0.6082 0.0099 0.106 Uiso 1 1 calc R
C6 C 0.6018(4) 0.6985(3) 0.01459(13) 0.0679(12) Uani 1 1 d .
H6A H 0.6560 0.6718 0.0365 0.081 Uiso 1 1 calc R
C7 C 0.8737(3) 0.8273(2) -0.02222(11) 0.0457(9) Uani 1 1 d .
C8 C 0.8556(4) 0.7870(3) -0.06194(13) 0.0687(12) Uani 1 1 d .
H8A H 0.7831 0.7526 -0.0682 0.082 Uiso 1 1 calc R
C9 C 0.9421(5) 0.7959(3) -0.09303(14) 0.0864(15) Uani 1 1 d .
H9A H 0.9259 0.7682 -0.1197 0.104 Uiso 1 1 calc R
C10 C 1.0505(5) 0.8447(3) -0.08504(15) 0.0795(14) Uani 1 1 d .
H10A H 1.1098 0.8491 -0.1055 0.095 Uiso 1 1 calc R
C11 C 1.0701(4) 0.8867(3) -0.04655(17) 0.0869(15) Uani 1 1 d .
H11A H 1.1425 0.9214 -0.0407 0.104 Uiso 1 1 calc R
C12 C 0.9829(4) 0.8782(3) -0.01606(14) 0.0757(13) Uani 1 1 d .
H12A H 0.9982 0.9082 0.0099 0.091 Uiso 1 1 calc R
C13 C 0.6668(3) 0.8852(2) 0.13769(12) 0.0528(10) Uani 1 1 d .
H13A H 0.6794 0.8479 0.1610 0.063 Uiso 1 1 calc R
C14 C 0.5861(4) 0.9532(2) 0.14031(12) 0.0590(10) Uani 1 1 d .
H14A H 0.5452 0.9624 0.1653 0.071 Uiso 1 1 calc R
C15 C 0.5662(4) 1.0079(3) 0.10538(13) 0.0647(11) Uani 1 1 d .
H15A H 0.5140 1.0551 0.1074 0.078 Uiso 1 1 calc R
C16 C 0.6221(4) 0.9936(2) 0.06793(12) 0.0581(10) Uani 1 1 d .
H16A H 0.6065 1.0305 0.0445 0.070 Uiso 1 1 calc R
C17 C 0.7021(3) 0.9244(2) 0.06474(11) 0.0462(9) Uani 1 1 d .
C18 C 0.7308(3) 0.8706(2) 0.10061(11) 0.0452(9) Uani 1 1 d .
C19 C 0.8251(3) 0.8022(2) 0.09775(11) 0.0451(9) Uani 1 1 d .
C20 C 0.9707(4) 0.6636(2) 0.08050(12) 0.0519(9) Uani 1 1 d .
C21 C 0.9724(3) 0.6896(2) 0.12505(11) 0.0490(9) Uani 1 1 d .
C22 C 0.9004(3) 0.7619(2) 0.13389(11) 0.0460(9) Uani 1 1 d .
C23 C 0.9118(3) 0.7927(2) 0.17687(11) 0.0523(10) Uani 1 1 d .
H23A H 0.8693 0.8421 0.1831 0.063 Uiso 1 1 calc R
C24 C 0.9845(4) 0.7509(3) 0.20940(13) 0.0678(12) Uani 1 1 d .
H24A H 0.9887 0.7711 0.2378 0.081 Uiso 1 1 calc R
C25 C 1.0524(4) 0.6786(3) 0.20086(14) 0.0736(12) Uani 1 1 d .
H25A H 1.1005 0.6501 0.2236 0.088 Uiso 1 1 calc R
C26 C 1.0487(4) 0.6491(3) 0.15937(13) 0.0631(11) Uani 1 1 d .
H26A H 1.0970 0.6017 0.1537 0.076 Uiso 1 1 calc R
C27 C 1.0368(4) 0.5875(2) 0.06675(13) 0.0603(11) Uani 1 1 d .
C28 C 1.1106(4) 0.5894(3) 0.03183(16) 0.0737(12) Uani 1 1 d U
C29 C 1.1785(5) 0.5193(4) 0.02006(17) 0.0883(15) Uani 1 1 d .
H29A H 1.2294 0.5221 -0.0029 0.106 Uiso 1 1 calc R
C30 C 1.1694(5) 0.4466(4) 0.0426(2) 0.1020(18) Uani 1 1 d .
H30A H 1.2161 0.3996 0.0353 0.122 Uiso 1 1 calc R
C31 C 1.0922(6) 0.4412(3) 0.07621(17) 0.0956(16) Uani 1 1 d .
H31A H 1.0855 0.3902 0.0906 0.115 Uiso 1 1 calc R
C32 C 1.0247(5) 0.5106(3) 0.08870(15) 0.0816(14) Uani 1 1 d .
H32A H 0.9721 0.5066 0.1112 0.098 Uiso 1 1 calc R
O3 O 0.2925(3) 0.98222(17) 0.26190(8) 0.0662(8) Uani 1 1 d .
O4 O 0.6307(3) 0.73067(17) 0.20667(9) 0.0684(8) Uani 1 1 d .
H4B H 0.5745 0.7608 0.2154 0.082 Uiso 1 1 calc R
N3 N 0.3124(3) 0.8644(2) 0.21040(9) 0.0506(8) Uani 1 1 d .
N4 N 0.3838(3) 0.79658(19) 0.19977(9) 0.0521(8) Uani 1 1 d .
B2 B 0.3360(5) 0.8929(3) 0.26247(14) 0.0589(12) Uani 1 1 d .
C33 C 0.2492(3) 0.8344(3) 0.29060(11) 0.0536(10) Uani 1 1 d .
C34 C 0.1754(4) 0.8695(3) 0.32113(13) 0.0691(12) Uani 1 1 d .
H34A H 0.1735 0.9278 0.3242 0.083 Uiso 1 1 calc R
C35 C 0.1047(4) 0.8199(3) 0.34702(14) 0.0810(14) Uani 1 1 d .
H35A H 0.0555 0.8452 0.3669 0.097 Uiso 1 1 calc R
C36 C 0.1065(4) 0.7340(3) 0.34353(14) 0.0801(14) Uani 1 1 d .
H36A H 0.0585 0.7008 0.3608 0.096 Uiso 1 1 calc R
C37 C 0.1797(4) 0.6979(3) 0.31441(13) 0.0741(12) Uani 1 1 d .
H37A H 0.1820 0.6396 0.3119 0.089 Uiso 1 1 calc R
C38 C 0.2504(4) 0.7471(3) 0.28862(12) 0.0627(11) Uani 1 1 d .
H38A H 0.3005 0.7209 0.2693 0.075 Uiso 1 1 calc R
C39 C 0.4900(4) 0.8903(3) 0.27529(13) 0.0662(11) Uani 1 1 d .
C40 C 0.5544(5) 0.8278(4) 0.30044(15) 0.0953(16) Uani 1 1 d .
H40A H 0.5062 0.7858 0.3122 0.114 Uiso 1 1 calc R
C41 C 0.6901(6) 0.8261(5) 0.3086(2) 0.131(2) Uani 1 1 d .
H41A H 0.7303 0.7833 0.3257 0.158 Uiso 1 1 calc R
C42 C 0.7635(7) 0.8857(6) 0.2919(3) 0.132(3) Uani 1 1 d .
H42A H 0.8538 0.8840 0.2972 0.159 Uiso 1 1 calc R
C43 C 0.7036(7) 0.9483(5) 0.2674(2) 0.118(2) Uani 1 1 d .
H43A H 0.7536 0.9894 0.2556 0.142 Uiso 1 1 calc R
C44 C 0.5675(5) 0.9522(3) 0.25945(15) 0.0888(15) Uani 1 1 d .
H44A H 0.5287 0.9968 0.2434 0.107 Uiso 1 1 calc R
C45 C 0.0280(4) 0.9884(2) 0.17345(13) 0.0593(11) Uani 1 1 d .
H45A H 0.0050 0.9643 0.1462 0.071 Uiso 1 1 calc R
C46 C -0.0555(4) 1.0448(3) 0.19013(15) 0.0722(12) Uani 1 1 d .
H46A H -0.1352 1.0578 0.1746 0.087 Uiso 1 1 calc R
C47 C -0.0191(5) 1.0815(3) 0.23017(17) 0.0785(14) Uani 1 1 d .
H47A H -0.0737 1.1210 0.2410 0.094 Uiso 1 1 calc R
C48 C 0.0963(5) 1.0608(3) 0.25428(15) 0.0737(13) Uani 1 1 d .
H48A H 0.1189 1.0860 0.2813 0.088 Uiso 1 1 calc R
C49 C 0.1792(4) 1.0024(2) 0.23841(13) 0.0594(11) Uani 1 1 d .
C50 C 0.1469(4) 0.9671(2) 0.19711(12) 0.0516(10) Uani 1 1 d .
C51 C 0.2363(4) 0.9076(2) 0.18073(12) 0.0481(9) Uani 1 1 d .
C52 C 0.3812(3) 0.7738(2) 0.15883(11) 0.0489(9) Uani 1 1 d .
C53 C 0.3230(3) 0.8255(2) 0.12374(11) 0.0497(9) Uani 1 1 d .
C54 C 0.3469(4) 0.8155(3) 0.08030(12) 0.0625(11) Uani 1 1 d .
H54A H 0.3922 0.7685 0.0722 0.075 Uiso 1 1 calc R
C55 C 0.3041(4) 0.8742(3) 0.04984(13) 0.0717(12) Uani 1 1 d .
H55A H 0.3196 0.8665 0.0210 0.086 Uiso 1 1 calc R
C56 C 0.2377(4) 0.9452(3) 0.06133(12) 0.0624(11) Uani 1 1 d .
H56A H 0.2116 0.9857 0.0404 0.075 Uiso 1 1 calc R
C57 C 0.2106(3) 0.9560(2) 0.10307(12) 0.0561(10) Uani 1 1 d .
H57A H 0.1655 1.0036 0.1105 0.067 Uiso 1 1 calc R
C58 C 0.2505(3) 0.8955(2) 0.13528(11) 0.0485(9) Uani 1 1 d .
C59 C 0.4537(4) 0.6965(2) 0.15086(12) 0.0521(9) Uani 1 1 d .
C60 C 0.5755(4) 0.6802(3) 0.17374(13) 0.0585(10) Uani 1 1 d .
C61 C 0.6488(5) 0.6122(3) 0.16352(16) 0.0758(13) Uani 1 1 d .
H61A H 0.7324 0.6045 0.1774 0.091 Uiso 1 1 calc R
C62 C 0.5973(6) 0.5555(3) 0.13249(18) 0.0905(15) Uani 1 1 d .
H62A H 0.6464 0.5092 0.1257 0.109 Uiso 1 1 calc R
C63 C 0.4735(5) 0.5665(3) 0.11132(15) 0.0821(14) Uani 1 1 d .
H63A H 0.4378 0.5268 0.0913 0.099 Uiso 1 1 calc R
C64 C 0.4038(4) 0.6371(3) 0.12023(13) 0.0657(11) Uani 1 1 d .
H64A H 0.3215 0.6454 0.1054 0.079 Uiso 1 1 calc R

loop_
_atom_site_aniso_label
_atom_site_aniso_U_11
_atom_site_aniso_U_22
_atom_site_aniso_U_33
_atom_site_aniso_U_23
_atom_site_aniso_U_13
_atom_site_aniso_U_12
O1 0.0720(17) 0.0469(15) 0.0427(14) 0.0026(11) 0.0145(13) 0.0066(13)
O2 0.118(3) 0.101(3) 0.122(3) -0.001(2) 0.045(2) 0.014(2)
N1 0.0523(18) 0.0440(18) 0.0461(19) 0.0013(14) 0.0067(15) 0.0071(15)
N2 0.0553(19) 0.0520(19) 0.0483(19) -0.0014(16) 0.0043(15) 0.0095(16)
B1 0.055(3) 0.044(2) 0.041(2) 0.0035(19) 0.003(2) 0.005(2)
C1 0.052(2) 0.053(2) 0.042(2) 0.0042(18) 0.0110(18) 0.0088(19)
C2 0.060(3) 0.065(3) 0.064(3) 0.008(2) 0.001(2) 0.004(2)
C3 0.055(3) 0.101(4) 0.072(3) 0.001(3) -0.001(2) 0.002(3)
C4 0.063(3) 0.112(4) 0.076(3) -0.008(3) 0.014(3) -0.023(3)
C5 0.085(4) 0.092(4) 0.087(4) 0.016(3) 0.002(3) -0.026(3)
C6 0.070(3) 0.068(3) 0.064(3) 0.013(2) 0.004(2) -0.001(2)
C7 0.047(2) 0.049(2) 0.042(2) 0.0009(17) 0.0037(17) 0.0059(18)
C8 0.074(3) 0.078(3) 0.056(3) -0.009(2) 0.014(2) -0.009(2)
C9 0.097(4) 0.115(4) 0.052(3) -0.012(3) 0.025(3) 0.001(3)
C10 0.068(3) 0.110(4) 0.065(3) 0.022(3) 0.025(3) 0.016(3)
C11 0.065(3) 0.116(4) 0.083(4) -0.004(3) 0.022(3) -0.020(3)
C12 0.064(3) 0.102(4) 0.062(3) -0.013(3) 0.011(2) -0.011(3)
C13 0.057(2) 0.051(2) 0.052(2) 0.0041(19) 0.0115(19) 0.000(2)
C14 0.065(3) 0.064(3) 0.051(2) 0.000(2) 0.018(2) 0.009(2)
C15 0.072(3) 0.054(3) 0.070(3) 0.001(2) 0.018(2) 0.014(2)
C16 0.076(3) 0.048(2) 0.052(2) 0.0065(19) 0.014(2) 0.015(2)
C17 0.051(2) 0.043(2) 0.044(2) 0.0032(17) 0.0076(18) 0.0020(18)
C18 0.046(2) 0.046(2) 0.044(2) 0.0008(17) 0.0088(17) -0.0021(18)
C19 0.048(2) 0.044(2) 0.044(2) 0.0017(17) 0.0094(18) -0.0032(18)
C20 0.053(2) 0.052(2) 0.050(2) 0.001(2) 0.0009(19) 0.0079(19)
C21 0.050(2) 0.051(2) 0.045(2) 0.0037(18) 0.0005(18) 0.0022(19)
C22 0.050(2) 0.043(2) 0.044(2) 0.0039(17) 0.0012(18) 0.0000(18)
C23 0.056(2) 0.054(2) 0.047(2) -0.0010(19) 0.0042(19) 0.0028(19)
C24 0.079(3) 0.078(3) 0.043(2) -0.003(2) -0.005(2) 0.008(3)
C25 0.083(3) 0.079(3) 0.054(3) 0.002(2) -0.012(2) 0.017(3)
C26 0.064(3) 0.063(3) 0.060(3) 0.001(2) -0.004(2) 0.014(2)
C27 0.059(3) 0.058(3) 0.062(3) -0.011(2) -0.004(2) 0.015(2)
C28 0.057(3) 0.080(3) 0.082(3) -0.0215(19) -0.002(2) 0.012(2)
C29 0.075(3) 0.098(4) 0.092(4) -0.024(3) 0.007(3) 0.024(3)
C30 0.110(4) 0.093(4) 0.100(4) -0.033(4) -0.002(4) 0.045(4)
C31 0.138(5) 0.057(3) 0.089(4) -0.002(3) -0.004(3) 0.034(3)
C32 0.109(4) 0.056(3) 0.076(3) -0.003(2) -0.011(3) 0.023(3)
O3 0.081(2) 0.0621(18) 0.0559(17) -0.0114(14) 0.0110(15) -0.0136(16)
O4 0.0650(18) 0.0743(19) 0.0655(18) 0.0125(16) 0.0057(14) 0.0014(15)
N3 0.054(2) 0.058(2) 0.0410(18) -0.0019(16) 0.0103(15) -0.0064(17)
N4 0.0563(19) 0.058(2) 0.0427(19) 0.0013(15) 0.0084(15) 0.0003(17)
B2 0.068(3) 0.062(3) 0.047(3) -0.008(2) 0.009(2) -0.007(3)
C33 0.056(2) 0.069(3) 0.035(2) -0.0016(19) 0.0023(18) 0.001(2)
C34 0.080(3) 0.074(3) 0.055(3) -0.003(2) 0.018(2) -0.001(2)
C35 0.088(3) 0.095(4) 0.065(3) 0.006(3) 0.033(3) 0.005(3)
C36 0.084(3) 0.098(4) 0.062(3) 0.020(3) 0.023(3) -0.009(3)
C37 0.095(3) 0.072(3) 0.055(3) 0.010(2) 0.008(3) -0.010(3)
C38 0.075(3) 0.067(3) 0.047(2) 0.003(2) 0.007(2) 0.000(2)
C39 0.067(3) 0.090(3) 0.042(2) -0.008(2) 0.010(2) -0.015(3)
C40 0.067(3) 0.140(5) 0.075(3) 0.008(3) -0.008(3) -0.011(3)
C41 0.072(4) 0.192(7) 0.123(5) -0.014(5) -0.022(4) 0.003(5)
C42 0.065(4) 0.202(9) 0.126(6) -0.055(6) -0.003(4) -0.025(5)
C43 0.088(5) 0.171(7) 0.099(5) -0.048(5) 0.030(4) -0.058(5)
C44 0.081(4) 0.118(4) 0.070(3) -0.027(3) 0.022(3) -0.038(3)
C45 0.063(3) 0.059(3) 0.060(3) -0.001(2) 0.023(2) -0.002(2)
C46 0.082(3) 0.062(3) 0.079(3) 0.008(2) 0.038(3) 0.007(2)
C47 0.101(4) 0.061(3) 0.081(4) -0.003(3) 0.043(3) 0.013(3)
C48 0.103(4) 0.061(3) 0.063(3) -0.014(2) 0.033(3) -0.002(3)
C49 0.076(3) 0.051(2) 0.054(3) -0.004(2) 0.022(2) -0.012(2)
C50 0.062(3) 0.049(2) 0.047(2) 0.0012(18) 0.019(2) -0.002(2)
C51 0.052(2) 0.049(2) 0.045(2) -0.0027(18) 0.0140(19) -0.0052(19)
C52 0.052(2) 0.052(2) 0.044(2) 0.0009(19) 0.0093(18) -0.0021(19)
C53 0.055(2) 0.055(2) 0.040(2) 0.0011(18) 0.0087(18) 0.0035(19)
C54 0.079(3) 0.064(3) 0.047(2) 0.003(2) 0.013(2) 0.017(2)
C55 0.087(3) 0.085(3) 0.044(2) 0.004(2) 0.015(2) 0.017(3)
C56 0.070(3) 0.072(3) 0.046(2) 0.011(2) 0.012(2) 0.013(2)
C57 0.056(2) 0.061(3) 0.052(2) 0.004(2) 0.0090(19) 0.007(2)
C58 0.050(2) 0.057(2) 0.041(2) 0.0013(18) 0.0109(17) 0.0002(19)
C59 0.057(2) 0.056(2) 0.045(2) 0.0054(19) 0.0088(19) 0.001(2)
C60 0.069(3) 0.055(3) 0.054(3) 0.010(2) 0.017(2) -0.003(2)
C61 0.078(3) 0.069(3) 0.082(3) 0.016(3) 0.015(3) 0.019(3)
C62 0.116(5) 0.066(3) 0.094(4) 0.009(3) 0.033(3) 0.027(3)
C63 0.113(4) 0.063(3) 0.071(3) -0.001(2) 0.015(3) 0.016(3)
C64 0.078(3) 0.064(3) 0.056(3) -0.001(2) 0.010(2) 0.003(2)

loop_
_atom_type_symbol
_atom_type_description
_atom_type_scat_dispersion_real
_atom_type_scat_dispersion_imag
_atom_type_scat_source
C C 0.0033 0.0016 'International Tables Vol C Tables 4.2.6.8 and 6.1.1.4'
H H 0.0000 0.0000 'International Tables Vol C Tables 4.2.6.8 and 6.1.1.4'
B B 0.0013 0.0007 'International Tables Vol C Tables 4.2.6.8 and 6.1.1.4'
N N 0.0061 0.0033 'International Tables Vol C Tables 4.2.6.8 and 6.1.1.4'
O O 0.0106 0.0060 'International Tables Vol C Tables 4.2.6.8 and 6.1.1.4'

loop_
_geom_angle_atom_site_label_1
_geom_angle_atom_site_label_2
_geom_angle_atom_site_label_3
_geom_angle
C17 O1 B1 117.5(3)
C28 O2 H2B 109.5
C19 N1 N2 123.3(3)
C19 N1 B1 123.9(3)
N2 N1 B1 112.6(3)
C20 N2 N1 119.6(3)
O1 B1 C7 106.0(3)
O1 B1 C1 112.5(3)
C7 B1 C1 115.6(3)
O1 B1 N1 104.3(3)
C7 B1 N1 109.5(3)
C1 B1 N1 108.4(3)
C6 C1 C2 115.5(4)
C6 C1 B1 126.2(3)
C2 C1 B1 118.3(3)
C3 C2 C1 123.0(4)
C3 C2 H2A 118.5
C1 C2 H2A 118.5
C4 C3 C2 120.0(4)
C4 C3 H3A 120.0
C2 C3 H3A 120.0
C3 C4 C5 118.8(4)
C3 C4 H4A 120.6
C5 C4 H4A 120.6
C4 C5 C6 120.4(5)
C4 C5 H5A 119.8
C6 C5 H5A 119.8
C1 C6 C5 122.3(4)
C1 C6 H6A 118.8
C5 C6 H6A 118.8
C8 C7 C12 115.0(3)
C8 C7 B1 124.3(3)
C12 C7 B1 120.6(3)
C7 C8 C9 122.1(4)
C7 C8 H8A 118.9
C9 C8 H8A 118.9
C10 C9 C8 120.9(4)
C10 C9 H9A 119.6
C8 C9 H9A 119.6
C11 C10 C9 118.6(4)
C11 C10 H10A 120.7
C9 C10 H10A 120.7
C10 C11 C12 120.1(4)
C10 C11 H11A 119.9
C12 C11 H11A 119.9
C11 C12 C7 123.2(4)
C11 C12 H12A 118.4
C7 C12 H12A 118.4
C14 C13 C18 121.5(3)
C14 C13 H13A 119.3
C18 C13 H13A 119.3
C13 C14 C15 119.2(4)
C13 C14 H14A 120.4
C15 C14 H14A 120.4
C16 C15 C14 121.0(4)
C16 C15 H15A 119.5
C14 C15 H15A 119.5
C15 C16 C17 120.2(4)
C15 C16 H16A 119.9
C17 C16 H16A 119.9
O1 C17 C16 118.4(3)
O1 C17 C18 121.4(3)
C16 C17 C18 120.2(3)
C13 C18 C17 117.7(3)
C13 C18 C19 123.1(3)
C17 C18 C19 119.1(3)
N1 C19 C22 118.6(3)
N1 C19 C18 115.2(3)
C22 C19 C18 126.1(3)
N2 C20 C21 121.6(3)
N2 C20 C27 114.6(3)
C21 C20 C27 123.7(3)
C26 C21 C22 119.5(3)
C26 C21 C20 122.5(3)
C22 C21 C20 117.9(3)
C23 C22 C21 118.3(3)
C23 C22 C19 124.0(3)
C21 C22 C19 117.7(3)
C24 C23 C22 120.6(4)
C24 C23 H23A 119.7
C22 C23 H23A 119.7
C23 C24 C25 121.0(4)
C23 C24 H24A 119.5
C25 C24 H24A 119.5
C26 C25 C24 120.1(4)
C26 C25 H25A 119.9
C24 C25 H25A 119.9
C25 C26 C21 120.5(4)
C25 C26 H26A 119.8
C21 C26 H26A 119.8
C28 C27 C32 118.5(4)
C28 C27 C20 121.2(4)
C32 C27 C20 120.3(4)
C29 C28 C27 121.6(5)
C29 C28 O2 114.9(5)
C27 C28 O2 123.5(4)
C30 C29 C28 118.9(5)
C30 C29 H29A 120.5
C28 C29 H29A 120.5
C29 C30 C31 121.1(5)
C29 C30 H30A 119.4
C31 C30 H30A 119.4
C30 C31 C32 120.8(5)
C30 C31 H31A 119.6
C32 C31 H31A 119.6
C31 C32 C27 118.9(5)
C31 C32 H32A 120.5
C27 C32 H32A 120.5
C49 O3 B2 118.5(3)
C60 O4 H4B 109.5
C51 N3 N4 122.4(3)
C51 N3 B2 122.5(3)
N4 N3 B2 114.9(3)
C52 N4 N3 119.6(3)
O3 B2 C39 108.7(4)
O3 B2 C33 111.8(3)
C39 B2 C33 116.8(4)
O3 B2 N3 103.7(3)
C39 B2 N3 105.6(3)
C33 B2 N3 109.4(3)
C38 C33 C34 116.0(4)
C38 C33 B2 123.0(3)
C34 C33 B2 120.8(4)
C35 C34 C33 121.7(4)
C35 C34 H34A 119.2
C33 C34 H34A 119.2
C36 C35 C34 120.6(4)
C36 C35 H35A 119.7
C34 C35 H35A 119.7
C37 C36 C35 119.0(4)
C37 C36 H36A 120.5
C35 C36 H36A 120.5
C36 C37 C38 120.7(4)
C36 C37 H37A 119.7
C38 C37 H37A 119.7
C37 C38 C33 122.1(4)
C37 C38 H38A 118.9
C33 C38 H38A 118.9
C40 C39 C44 116.3(5)
C40 C39 B2 124.2(4)
C44 C39 B2 119.4(4)
C39 C40 C41 121.7(6)
C39 C40 H40A 119.1
C41 C40 H40A 119.1
C42 C41 C40 121.0(7)
C42 C41 H41A 119.5
C40 C41 H41A 119.5
C41 C42 C43 118.9(7)
C41 C42 H42A 120.5
C43 C42 H42A 120.5
C42 C43 C44 121.2(7)
C42 C43 H43A 119.4
C44 C43 H43A 119.4
C39 C44 C43 120.9(6)
C39 C44 H44A 119.6
C43 C44 H44A 119.6
C46 C45 C50 120.7(4)
C46 C45 H45A 119.6
C50 C45 H45A 119.6
C47 C46 C45 119.1(5)
C47 C46 H46A 120.4
C45 C46 H46A 120.4
C48 C47 C46 121.2(4)
C48 C47 H47A 119.4
C46 C47 H47A 119.4
C47 C48 C49 120.2(4)
C47 C48 H48A 119.9
C49 C48 H48A 119.9
O3 C49 C48 120.2(4)
O3 C49 C50 120.1(4)
C48 C49 C50 119.6(4)
C49 C50 C45 119.1(4)
C49 C50 C51 118.7(4)
C45 C50 C51 122.2(3)
N3 C51 C58 119.1(3)
N3 C51 C50 116.6(3)
C58 C51 C50 124.3(3)
N4 C52 C53 122.1(3)
N4 C52 C59 115.7(3)
C53 C52 C59 121.9(3)
C54 C53 C58 119.1(3)
C54 C53 C52 123.7(3)
C58 C53 C52 116.8(3)
C55 C54 C53 120.4(4)
C55 C54 H54A 119.8
C53 C54 H54A 119.8
C54 C55 C56 120.8(4)
C54 C55 H55A 119.6
C56 C55 H55A 119.6
C57 C56 C55 120.3(4)
C57 C56 H56A 119.9
C55 C56 H56A 119.9
C56 C57 C58 120.5(4)
C56 C57 H57A 119.8
C58 C57 H57A 119.8
C53 C58 C57 118.8(3)
C53 C58 C51 117.7(3)
C57 C58 C51 122.9(3)
C64 C59 C60 117.5(4)
C64 C59 C52 121.3(4)
C60 C59 C52 121.1(4)
O4 C60 C61 115.8(4)
O4 C60 C59 123.0(4)
C61 C60 C59 121.2(4)
C60 C61 C62 119.5(5)
C60 C61 H61A 120.3
C62 C61 H61A 120.3
C61 C62 C63 120.8(5)
C61 C62 H62A 119.6
C63 C62 H62A 119.6
C64 C63 C62 119.2(5)
C64 C63 H63A 120.4
C62 C63 H63A 120.4
C63 C64 C59 121.6(4)
C63 C64 H64A 119.2
C59 C64 H64A 119.2

loop_
_geom_bond_atom_site_label_1
_geom_bond_atom_site_label_2
_geom_bond_distance
O1 C17 1.338(4)
O1 B1 1.494(4)
O2 C28 1.392(5)
O2 H2B 0.8200
N1 C19 1.339(4)
N1 N2 1.364(4)
N1 B1 1.612(5)
N2 C20 1.316(4)
B1 C7 1.596(5)
B1 C1 1.605(5)
C1 C6 1.378(5)
C1 C2 1.389(5)
C2 C3 1.370(5)
C2 H2A 0.9300
C3 C4 1.368(6)
C3 H3A 0.9300
C4 C5 1.374(6)
C4 H4A 0.9300
C5 C6 1.381(6)
C5 H5A 0.9300
C6 H6A 0.9300
C7 C8 1.377(5)
C7 C12 1.384(5)
C8 C9 1.388(5)
C8 H8A 0.9300
C9 C10 1.362(6)
C9 H9A 0.9300
C10 C11 1.357(6)
C10 H10A 0.9300
C11 C12 1.379(5)
C11 H11A 0.9300
C12 H12A 0.9300
C13 C14 1.373(5)
C13 C18 1.401(4)
C13 H13A 0.9300
C14 C15 1.380(5)
C14 H14A 0.9300
C15 C16 1.366(5)
C15 H15A 0.9300
C16 C17 1.385(5)
C16 H16A 0.9300
C17 C18 1.403(5)
C18 C19 1.469(5)
C19 C22 1.437(5)
C20 C21 1.432(5)
C20 C27 1.473(5)
C21 C26 1.405(5)
C21 C22 1.411(5)
C22 C23 1.405(5)
C23 C24 1.359(5)
C23 H23A 0.9300
C24 C25 1.386(5)
C24 H24A 0.9300
C25 C26 1.359(5)
C25 H25A 0.9300
C26 H26A 0.9300
C27 C28 1.386(6)
C27 C32 1.408(6)
C28 C29 1.385(6)
C29 C30 1.356(7)
C29 H29A 0.9300
C30 C31 1.378(7)
C30 H30A 0.9300
C31 C32 1.381(6)
C31 H31A 0.9300
C32 H32A 0.9300
O3 C49 1.346(5)
O3 B2 1.487(5)
O4 C60 1.368(5)
O4 H4B 0.8200
N3 C51 1.330(4)
N3 N4 1.366(4)
N3 B2 1.660(5)
N4 C52 1.310(4)
B2 C39 1.598(6)
B2 C33 1.610(6)
C33 C38 1.387(5)
C33 C34 1.392(5)
C34 C35 1.386(6)
C34 H34A 0.9300
C35 C36 1.368(6)
C35 H35A 0.9300
C36 C37 1.362(6)
C36 H36A 0.9300
C37 C38 1.379(5)
C37 H37A 0.9300
C38 H38A 0.9300
C39 C40 1.384(6)
C39 C44 1.390(6)
C40 C41 1.397(7)
C40 H40A 0.9300
C41 C42 1.349(9)
C41 H41A 0.9300
C42 C43 1.357(9)
C42 H42A 0.9300
C43 C44 1.402(7)
C43 H43A 0.9300
C44 H44A 0.9300
C45 C46 1.381(5)
C45 C50 1.400(5)
C45 H45A 0.9300
C46 C47 1.380(6)
C46 H46A 0.9300
C47 C48 1.375(6)
C47 H47A 0.9300
C48 C49 1.388(5)
C48 H48A 0.9300
C49 C50 1.398(5)
C50 C51 1.451(5)
C51 C58 1.438(4)
C52 C53 1.436(5)
C52 C59 1.473(5)
C53 C54 1.397(5)
C53 C58 1.409(5)
C54 C55 1.361(5)
C54 H54A 0.9300
C55 C56 1.387(5)
C55 H55A 0.9300
C56 C57 1.358(5)
C56 H56A 0.9300
C57 C58 1.410(5)
C57 H57A 0.9300
C59 C64 1.393(5)
C59 C60 1.399(5)
C60 C61 1.375(5)
C61 C62 1.378(6)
C61 H61A 0.9300
C62 C63 1.383(6)
C62 H62A 0.9300
C63 C64 1.376(6)
C63 H63A 0.9300
C64 H64A 0.9300

loop_
_geom_torsion_atom_site_label_1
_geom_torsion_atom_site_label_2
_geom_torsion_atom_site_label_3
_geom_torsion_atom_site_label_4
_geom_torsion
C19 N1 N2 C20 -1.2(5)
B1 N1 N2 C20 -176.4(3)
C17 O1 B1 C7 -162.8(3)
C17 O1 B1 C1 70.0(4)
C17 O1 B1 N1 -47.2(4)
C19 N1 B1 O1 29.0(4)
N2 N1 B1 O1 -155.9(3)
C19 N1 B1 C7 142.0(3)
N2 N1 B1 C7 -42.8(4)
C19 N1 B1 C1 -91.0(4)
N2 N1 B1 C1 84.1(3)
O1 B1 C1 C6 -128.0(4)
C7 B1 C1 C6 110.1(4)
N1 B1 C1 C6 -13.3(5)
O1 B1 C1 C2 54.5(4)
C7 B1 C1 C2 -67.4(4)
N1 B1 C1 C2 169.2(3)
C6 C1 C2 C3 -0.8(6)
B1 C1 C2 C3 176.9(4)
C1 C2 C3 C4 0.2(6)
C2 C3 C4 C5 0.5(7)
C3 C4 C5 C6 -0.7(7)
C2 C1 C6 C5 0.7(6)
B1 C1 C6 C5 -176.9(4)
C4 C5 C6 C1 0.0(7)
O1 B1 C7 C8 -131.3(4)
C1 B1 C7 C8 -6.0(5)
N1 B1 C7 C8 116.8(4)
O1 B1 C7 C12 44.2(4)
C1 B1 C7 C12 169.5(3)
N1 B1 C7 C12 -67.7(4)
C12 C7 C8 C9 1.1(6)
B1 C7 C8 C9 176.8(4)
C7 C8 C9 C10 0.9(7)
C8 C9 C10 C11 -2.2(7)
C9 C10 C11 C12 1.4(7)
C10 C11 C12 C7 0.6(7)
C8 C7 C12 C11 -1.8(6)
B1 C7 C12 C11 -177.7(4)
C18 C13 C14 C15 0.8(6)
C13 C14 C15 C16 2.2(6)
C14 C15 C16 C17 -1.2(6)
B1 O1 C17 C16 -146.9(3)
B1 O1 C17 C18 35.1(5)
C15 C16 C17 O1 179.1(3)
C15 C16 C17 C18 -2.8(6)
C14 C13 C18 C17 -4.7(5)
C14 C13 C18 C19 175.4(3)
O1 C17 C18 C13 -176.3(3)
C16 C17 C18 C13 5.7(5)
O1 C17 C18 C19 3.6(5)
C16 C17 C18 C19 -174.5(3)
N2 N1 C19 C22 10.4(5)
B1 N1 C19 C22 -175.0(3)
N2 N1 C19 C18 -171.5(3)
B1 N1 C19 C18 3.1(5)
C13 C18 C19 N1 157.9(3)
C17 C18 C19 N1 -21.9(5)
C13 C18 C19 C22 -24.1(5)
C17 C18 C19 C22 156.0(3)
N1 N2 C20 C21 -7.3(5)
N1 N2 C20 C27 176.0(3)
N2 C20 C21 C26 -169.9(4)
C27 C20 C21 C26 6.6(6)
N2 C20 C21 C22 6.2(5)
C27 C20 C21 C22 -177.4(3)
C26 C21 C22 C23 2.4(5)
C20 C21 C22 C23 -173.8(3)
C26 C21 C22 C19 179.1(3)
C20 C21 C22 C19 2.9(5)
N1 C19 C22 C23 165.7(3)
C18 C19 C22 C23 -12.2(5)
N1 C19 C22 C21 -10.8(5)
C18 C19 C22 C21 171.3(3)
C21 C22 C23 C24 -3.8(5)
C19 C22 C23 C24 179.8(4)
C22 C23 C24 C25 2.1(6)
C23 C24 C25 C26 1.0(7)
C24 C25 C26 C21 -2.4(7)
C22 C21 C26 C25 0.7(6)
C20 C21 C26 C25 176.6(4)
N2 C20 C27 C28 41.9(5)
C21 C20 C27 C28 -134.8(4)
N2 C20 C27 C32 -137.2(4)
C21 C20 C27 C32 46.1(6)
C32 C27 C28 C29 -4.2(6)
C20 C27 C28 C29 176.7(4)
C32 C27 C28 O2 174.4(4)
C20 C27 C28 O2 -4.7(6)
C27 C28 C29 C30 1.8(7)
O2 C28 C29 C30 -176.9(4)
C28 C29 C30 C31 1.3(8)
C29 C30 C31 C32 -1.9(8)
C30 C31 C32 C27 -0.5(7)
C28 C27 C32 C31 3.5(6)
C20 C27 C32 C31 -177.4(4)
C51 N3 N4 C52 1.9(5)
B2 N3 N4 C52 -173.8(3)
C49 O3 B2 C39 157.8(3)
C49 O3 B2 C33 -71.9(4)
C49 O3 B2 N3 45.8(4)
C51 N3 B2 O3 -17.2(4)
N4 N3 B2 O3 158.5(3)
C51 N3 B2 C39 -131.4(4)
N4 N3 B2 C39 44.3(4)
C51 N3 B2 C33 102.1(4)
N4 N3 B2 C33 -82.1(4)
O3 B2 C33 C38 165.5(3)
C39 B2 C33 C38 -68.5(5)
N3 B2 C33 C38 51.3(5)
O3 B2 C33 C34 -19.5(5)
C39 B2 C33 C34 106.5(4)
N3 B2 C33 C34 -133.7(4)
C38 C33 C34 C35 -1.8(6)
B2 C33 C34 C35 -177.1(4)
C33 C34 C35 C36 0.7(7)
C34 C35 C36 C37 0.4(7)
C35 C36 C37 C38 -0.4(7)
C36 C37 C38 C33 -0.9(6)
C34 C33 C38 C37 1.9(6)
B2 C33 C38 C37 177.1(4)
O3 B2 C39 C40 144.3(4)
C33 B2 C39 C40 16.8(6)
N3 B2 C39 C40 -105.0(4)
O3 B2 C39 C44 -38.0(5)
C33 B2 C39 C44 -165.5(4)
N3 B2 C39 C44 72.7(5)
C44 C39 C40 C41 -1.4(7)
B2 C39 C40 C41 176.3(5)
C39 C40 C41 C42 -0.2(9)
C40 C41 C42 C43 0.7(11)
C41 C42 C43 C44 0.5(10)
C40 C39 C44 C43 2.6(6)
B2 C39 C44 C43 -175.3(4)
C42 C43 C44 C39 -2.2(8)
C50 C45 C46 C47 1.4(6)
C45 C46 C47 C48 -2.3(6)
C46 C47 C48 C49 0.4(6)
B2 O3 C49 C48 141.1(4)
B2 O3 C49 C50 -41.5(5)
C47 C48 C49 O3 179.8(4)
C47 C48 C49 C50 2.4(6)
O3 C49 C50 C45 179.4(3)
C48 C49 C50 C45 -3.2(5)
O3 C49 C50 C51 1.2(5)
C48 C49 C50 C51 178.6(3)
C46 C45 C50 C49 1.3(5)
C46 C45 C50 C51 179.4(3)
N4 N3 C51 C58 -14.2(5)
B2 N3 C51 C58 161.2(3)
N4 N3 C51 C50 168.2(3)
B2 N3 C51 C50 -16.4(5)
C49 C50 C51 N3 26.9(5)
C45 C50 C51 N3 -151.3(3)
C49 C50 C51 C58 -150.6(3)
C45 C50 C51 C58 31.3(5)
N3 N4 C52 C53 10.5(5)
N3 N4 C52 C59 -175.8(3)
N4 C52 C53 C54 162.6(4)
C59 C52 C53 C54 -10.7(6)
N4 C52 C53 C58 -9.8(5)
C59 C52 C53 C58 176.9(3)
C58 C53 C54 C55 2.1(6)
C52 C53 C54 C55 -170.2(4)
C53 C54 C55 C56 0.8(7)
C54 C55 C56 C57 -2.1(7)
C55 C56 C57 C58 0.5(6)
C54 C53 C58 C57 -3.6(5)
C52 C53 C58 C57 169.2(3)
C54 C53 C58 C51 -175.2(3)
C52 C53 C58 C51 -2.4(5)
C56 C57 C58 C53 2.4(5)
C56 C57 C58 C51 173.5(4)
N3 C51 C58 C53 13.9(5)
C50 C51 C58 C53 -168.7(3)
N3 C51 C58 C57 -157.3(3)
C50 C51 C58 C57 20.1(5)
N4 C52 C59 C64 139.1(4)
C53 C52 C59 C64 -47.2(5)
N4 C52 C59 C60 -41.1(5)
C53 C52 C59 C60 132.6(4)
C64 C59 C60 O4 -175.4(3)
C52 C59 C60 O4 4.8(5)
C64 C59 C60 C61 6.0(5)
C52 C59 C60 C61 -173.8(3)
O4 C60 C61 C62 176.2(4)
C59 C60 C61 C62 -5.0(6)
C60 C61 C62 C63 0.5(7)
C61 C62 C63 C64 2.8(7)
C62 C63 C64 C59 -1.7(6)
C60 C59 C64 C63 -2.6(6)
C52 C59 C64 C63 177.2(4)
